data_7022834
loop_
_publ_author_name
'Kissel, Alexander A.'
'Lyubov, Dmitry M.'
'Mahrova, Tatyana V.'
'Fukin, Georgy K.'
'Cherkasov, Anton V.'
'Glukhova, Tatyana A.'
'Cui, Dongmei'
'Trifonov, Alexander A.'

_publ_section_title
;
 Rare-earth dichloro and bis(alkyl) complexes supported by bulky
 amido-imino ligand. Synthesis, structure, reactivity and catalytic
 activity in isoprene polymerization.
;
_journal_issue 25
_journal_name_full 'Dalton transactions (Cambridge, England : 2003)'
_journal_page_first 9211
_journal_page_last 9225
_journal_paper_doi 10.1039/c3dt33108c
_journal_volume 42
_journal_year 2013
_chemical_formula_sum 'C40 H69 Lu N2 O Si2'
_chemical_formula_weight 825.12
_chemical_name_systematic
;
?
;
_space_group_IT_number 61
_symmetry_cell_setting orthorhombic
_symmetry_space_group_name_Hall '-P 2ac 2ab'
_symmetry_space_group_name_H-M 'P b c a'
_atom_sites_solution_hydrogens geom
_atom_sites_solution_primary direct
_atom_sites_solution_secondary difmap
_audit_creation_method SHELXL-97
_cell_angle_alpha 90.00
_cell_angle_beta 90.00
_cell_angle_gamma 90.00
_cell_formula_units_Z 8
_cell_length_a 12.8244(10)
_cell_length_b 17.1331(14)
_cell_length_c 39.156(3)
_cell_measurement_reflns_used 900
_cell_measurement_temperature 100(2)
_cell_measurement_theta_max 30
_cell_measurement_theta_min 2
_cell_volume 8603.4(12)
_computing_cell_refinement 'Bruker SMART'
_computing_data_collection 'Bruker SMART'
_computing_data_reduction 'Bruker SHELXTL'
_computing_molecular_graphics 'Bruker SHELXTL'
_computing_publication_material 'Bruker SHELXTL'
_computing_structure_refinement 'SHELXL-97 (Sheldrick, 2008)'
_computing_structure_solution 'SHELXS-97 (Sheldrick, 2008)'
_diffrn_ambient_temperature 100(2)
_diffrn_measured_fraction_theta_full 0.993
_diffrn_measured_fraction_theta_max 0.993
_diffrn_measurement_device_type 'CCD area detector'
_diffrn_measurement_method 'phi and omega scans'
_diffrn_radiation_monochromator graphite
_diffrn_radiation_source 'fine-focus sealed tube'
_diffrn_radiation_type MoK\a
_diffrn_radiation_wavelength 0.71073
_diffrn_reflns_av_R_equivalents 0.0917
_diffrn_reflns_av_sigmaI/netI 0.0484
_diffrn_reflns_limit_h_max 15
_diffrn_reflns_limit_h_min -15
_diffrn_reflns_limit_k_max 21
_diffrn_reflns_limit_k_min -21
_diffrn_reflns_limit_l_max 48
_diffrn_reflns_limit_l_min -48
_diffrn_reflns_number 68189
_diffrn_reflns_theta_full 26.00
_diffrn_reflns_theta_max 26.00
_diffrn_reflns_theta_min 2.05
_exptl_absorpt_coefficient_mu 2.380
_exptl_absorpt_correction_T_max 0.8903
_exptl_absorpt_correction_T_min 0.4812
_exptl_absorpt_correction_type multi-scan
_exptl_absorpt_process_details 'SADABS (Sheldrick, 1998a)'
_exptl_crystal_colour yellow
_exptl_crystal_density_diffrn 1.274
_exptl_crystal_density_method 'not measured'
_exptl_crystal_description plate
_exptl_crystal_F_000 3440
_exptl_crystal_size_max 0.36
_exptl_crystal_size_mid 0.18
_exptl_crystal_size_min 0.05
_refine_diff_density_max 2.366
_refine_diff_density_min -2.736
_refine_diff_density_rms 0.111
_refine_ls_extinction_method none
_refine_ls_goodness_of_fit_ref 1.074
_refine_ls_hydrogen_treatment mixed
_refine_ls_matrix_type full
_refine_ls_number_parameters 448
_refine_ls_number_reflns 8394
_refine_ls_number_restraints 16
_refine_ls_restrained_S_all 1.074
_refine_ls_R_factor_all 0.0813
_refine_ls_R_factor_gt 0.0525
_refine_ls_shift/su_max 0.002
_refine_ls_shift/su_mean 0.000
_refine_ls_structure_factor_coef Fsqd
_refine_ls_weighting_details 'calc w=1/[\s^2^(Fo^2^)+(0.0001P)^2^+58.1191P] where P=(Fo^2^+2Fc^2^)/3'
_refine_ls_weighting_scheme calc
_refine_ls_wR_factor_gt 0.0827
_refine_ls_wR_factor_ref 0.0878
_reflns_number_gt 6169
_reflns_number_total 8394
_reflns_threshold_expression >2sigma(I)
_cod_data_source_file c3dt33108c.txt
_cod_data_source_block ludad1m
_cod_depositor_comments
;
The following automatic conversions were performed:

'_symmetry_cell_setting' value 'Orthorhombic' changed to
'orthorhombic' according to
/home/saulius/struct/CIF-dictionaries/cif_core.dic dictionary named
'cif_core.dic' version 2.4.2 from 2011-04-26.

Automatic conversion script
Id: cif_fix_values 1891 2012-01-12 08:04:46Z andrius 
;
_cod_original_sg_symbol_H-M Pbca
_cod_database_code 7022834

loop_
_symmetry_equiv_pos_as_xyz
'x, y, z'
'-x+1/2, -y, z+1/2'
'-x, y+1/2, -z+1/2'
'x+1/2, -y+1/2, -z'
'-x, -y, -z'
'x-1/2, y, -z-1/2'
'x, -y-1/2, z-1/2'
'-x-1/2, y-1/2, z'

loop_
_atom_site_label
_atom_site_type_symbol
_atom_site_fract_x
_atom_site_fract_y
_atom_site_fract_z
_atom_site_U_iso_or_equiv
_atom_site_adp_type
_atom_site_occupancy
_atom_site_symmetry_multiplicity
_atom_site_calc_flag
_atom_site_refinement_flags
_atom_site_disorder_assembly
_atom_site_disorder_group
Lu1 Lu 0.077469(12) 0.269989(10) 0.132837(4) 0.02106(4) Uani 1 1 d . . .
Si1 Si 0.02617(11) 0.39683(9) 0.21410(3) 0.0385(4) Uani 1 1 d . . .
O1 O 0.1098(2) 0.16534(16) 0.16838(7) 0.0295(8) Uani 1 1 d . . .
N1 N 0.0015(3) 0.35092(19) 0.08817(8) 0.0229(9) Uani 1 1 d . . .
C1 C 0.0568(3) 0.4119(2) 0.07017(10) 0.0228(10) Uani 1 1 d . . .
Si2 Si 0.35484(9) 0.30976(8) 0.11691(3) 0.0276(3) Uani 1 1 d . . .
N2 N -0.0747(3) 0.21999(18) 0.11479(8) 0.0245(8) Uani 1 1 d . . .
C2 C 0.1113(3) 0.3905(3) 0.04070(11) 0.0312(12) Uani 1 1 d . . .
C3 C 0.1644(4) 0.4484(3) 0.02344(12) 0.0398(13) Uani 1 1 d . . .
H3A H 0.2014 0.4354 0.0032 0.048 Uiso 1 1 calc R . .
C4 C 0.1654(4) 0.5246(3) 0.03470(12) 0.0401(13) Uani 1 1 d . . .
H4A H 0.2035 0.5631 0.0225 0.048 Uiso 1 1 calc R . .
C5 C 0.1112(3) 0.5448(3) 0.06355(12) 0.0362(13) Uani 1 1 d . . .
H5A H 0.1124 0.5974 0.0712 0.043 Uiso 1 1 calc R . .
C6 C 0.0544(3) 0.4894(2) 0.08186(11) 0.0274(11) Uani 1 1 d . . .
C7 C 0.1121(4) 0.3070(3) 0.02741(11) 0.0378(13) Uani 1 1 d . . .
H7A H 0.0958 0.2719 0.0471 0.045 Uiso 1 1 calc R . .
C8 C 0.0271(5) 0.2947(3) 0.00035(14) 0.0629(19) Uani 1 1 d . . .
H8A H -0.0417 0.3023 0.0108 0.094 Uiso 1 1 calc R . .
H8B H 0.0320 0.2415 -0.0088 0.094 Uiso 1 1 calc R . .
H8C H 0.0366 0.3323 -0.0182 0.094 Uiso 1 1 calc R . .
C9 C 0.2179(4) 0.2825(3) 0.01331(12) 0.0520(16) Uani 1 1 d . . .
H9A H 0.2727 0.2970 0.0296 0.078 Uiso 1 1 calc R . .
H9B H 0.2302 0.3089 -0.0085 0.078 Uiso 1 1 calc R . .
H9C H 0.2187 0.2259 0.0098 0.078 Uiso 1 1 calc R . .
C10 C -0.0094(3) 0.5153(3) 0.11235(12) 0.0308(12) Uani 1 1 d . . .
H10A H -0.0357 0.4677 0.1243 0.037 Uiso 1 1 calc R . .
C11 C -0.1038(4) 0.5637(3) 0.10086(14) 0.0433(14) Uani 1 1 d . . .
H11A H -0.1454 0.5333 0.0846 0.065 Uiso 1 1 calc R . .
H11B H -0.0797 0.6118 0.0899 0.065 Uiso 1 1 calc R . .
H11C H -0.1467 0.5768 0.1208 0.065 Uiso 1 1 calc R . .
C12 C 0.0549(4) 0.5633(3) 0.13796(12) 0.0403(14) Uani 1 1 d . . .
H12A H 0.1163 0.5333 0.1449 0.060 Uiso 1 1 calc R . .
H12B H 0.0121 0.5750 0.1581 0.060 Uiso 1 1 calc R . .
H12C H 0.0771 0.6122 0.1272 0.060 Uiso 1 1 calc R . .
C13 C -0.0948(3) 0.3359(2) 0.08060(10) 0.0244(10) Uani 1 1 d . . .
C14 C -0.1588(3) 0.3853(3) 0.05689(12) 0.0361(13) Uani 1 1 d . . .
H14A H -0.1143 0.4252 0.0464 0.054 Uiso 1 1 calc R . .
H14B H -0.2149 0.4106 0.0698 0.054 Uiso 1 1 calc R . .
H14C H -0.1890 0.3524 0.0390 0.054 Uiso 1 1 calc R . .
C15 C -0.1416(3) 0.2632(3) 0.09500(10) 0.0271(10) Uani 1 1 d . . .
C16 C -0.2408(3) 0.2450(2) 0.08695(13) 0.0430(14) Uani 1 1 d D . .
H16B H -0.2869(12) 0.2751(12) 0.0729(5) 0.033(12) Uiso 1 1 d D . .
H16A H -0.265(2) 0.1954(7) 0.0949(8) 0.055(15) Uiso 1 1 d D . .
C17 C -0.1079(3) 0.1419(3) 0.12250(11) 0.0277(11) Uani 1 1 d . . .
C18 C -0.1533(3) 0.1248(3) 0.15443(12) 0.0313(12) Uani 1 1 d . B .
C19 C -0.1694(4) 0.0472(3) 0.16266(14) 0.0429(14) Uani 1 1 d . . .
H19A H -0.1964 0.0345 0.1846 0.052 Uiso 1 1 calc R . .
C20 C -0.1478(4) -0.0120(3) 0.14030(15) 0.0499(16) Uani 1 1 d . . .
H20A H -0.1590 -0.0648 0.1467 0.060 Uiso 1 1 calc R . .
C21 C -0.1095(4) 0.0058(3) 0.10821(14) 0.0445(15) Uani 1 1 d . . .
H21A H -0.0963 -0.0350 0.0924 0.053 Uiso 1 1 calc R . .
C22 C -0.0899(3) 0.0828(2) 0.09871(12) 0.0312(11) Uani 1 1 d . . .
C23 C -0.1847(2) 0.1895(3) 0.17929(12) 0.0425(14) Uani 1 1 d D . .
H23A H -0.1303 0.2286 0.1727 0.051 Uiso 1 1 calc R A 1
C24 C -0.1495(6) 0.1753(4) 0.21481(15) 0.091(3) Uani 1 1 d . B .
H24A H -0.0733 0.1705 0.2152 0.137 Uiso 1 1 calc R . .
H24B H -0.1809 0.1269 0.2233 0.137 Uiso 1 1 calc R . .
H24C H -0.1709 0.2190 0.2293 0.137 Uiso 1 1 calc R . .
C25 C -0.2794(5) 0.2359(5) 0.1688(3) 0.044(3) Uani 0.344(8) 1 d PDU B 1
H25A H -0.2923 0.2771 0.1857 0.066 Uiso 0.344(8) 1 calc PR B 1
H25B H -0.3401 0.2012 0.1677 0.066 Uiso 0.344(8) 1 calc PR B 1
H25C H -0.2674 0.2594 0.1464 0.066 Uiso 0.344(8) 1 calc PR B 1
C25' C -0.3027(3) 0.1907(5) 0.1823(2) 0.055(2) Uani 0.656(8) 1 d PDU B 2
H25D H -0.3337 0.1928 0.1595 0.083 Uiso 0.656(8) 1 calc PR B 2
H25E H -0.3243 0.2367 0.1954 0.083 Uiso 0.656(8) 1 calc PR B 2
H25F H -0.3262 0.1434 0.1941 0.083 Uiso 0.656(8) 1 calc PR B 2
C26 C -0.0490(4) 0.1004(3) 0.06318(12) 0.0367(13) Uani 1 1 d . . .
H26A H -0.0641 0.1567 0.0584 0.044 Uiso 1 1 calc R . .
C27 C -0.1031(5) 0.0527(4) 0.03545(15) 0.072(2) Uani 1 1 d . . .
H27A H -0.1787 0.0541 0.0391 0.108 Uiso 1 1 calc R . .
H27B H -0.0786 -0.0014 0.0364 0.108 Uiso 1 1 calc R . .
H27C H -0.0867 0.0748 0.0130 0.108 Uiso 1 1 calc R . .
C28 C 0.0686(4) 0.0892(3) 0.05975(12) 0.0429(14) Uani 1 1 d . . .
H28A H 0.1044 0.1191 0.0776 0.064 Uiso 1 1 calc R . .
H28B H 0.0914 0.1076 0.0373 0.064 Uiso 1 1 calc R . .
H28C H 0.0856 0.0337 0.0622 0.064 Uiso 1 1 calc R . .
C29 C 0.0942(3) 0.3634(2) 0.17537(10) 0.0270(11) Uani 1 1 d . . .
H29A H 0.1654 0.3533 0.1840 0.032 Uiso 1 1 calc R . .
H29B H 0.1002 0.4122 0.1620 0.032 Uiso 1 1 calc R . .
C30 C -0.1141(4) 0.4162(4) 0.20505(15) 0.0578(18) Uani 1 1 d . . .
H30A H -0.1486 0.3674 0.1985 0.087 Uiso 1 1 calc R . .
H30B H -0.1200 0.4539 0.1863 0.087 Uiso 1 1 calc R . .
H30C H -0.1476 0.4375 0.2255 0.087 Uiso 1 1 calc R . .
C31 C 0.0383(6) 0.3251(4) 0.24972(15) 0.085(2) Uani 1 1 d . . .
H31A H 0.1122 0.3149 0.2542 0.128 Uiso 1 1 calc R . .
H31B H 0.0036 0.2763 0.2433 0.128 Uiso 1 1 calc R . .
H31C H 0.0055 0.3465 0.2703 0.128 Uiso 1 1 calc R . .
C32 C 0.0812(5) 0.4891(3) 0.23271(13) 0.0612(17) Uani 1 1 d . . .
H32A H 0.1550 0.4814 0.2382 0.092 Uiso 1 1 calc R . .
H32B H 0.0430 0.5025 0.2536 0.092 Uiso 1 1 calc R . .
H32C H 0.0742 0.5316 0.2161 0.092 Uiso 1 1 calc R . .
C33 C 0.2419(3) 0.2472(2) 0.10819(10) 0.0270(11) Uani 1 1 d . . .
H33A H 0.2624 0.1934 0.1146 0.032 Uiso 1 1 calc R . .
H33B H 0.2317 0.2472 0.0831 0.032 Uiso 1 1 calc R . .
C34 C 0.4696(4) 0.2927(3) 0.08796(13) 0.0424(14) Uani 1 1 d . . .
H34A H 0.4503 0.3057 0.0644 0.064 Uiso 1 1 calc R . .
H34B H 0.4904 0.2377 0.0892 0.064 Uiso 1 1 calc R . .
H34C H 0.5279 0.3257 0.0952 0.064 Uiso 1 1 calc R . .
C35 C 0.3199(4) 0.4143(3) 0.11127(13) 0.0386(13) Uani 1 1 d . . .
H35A H 0.2670 0.4290 0.1282 0.058 Uiso 1 1 calc R . .
H35B H 0.2921 0.4224 0.0882 0.058 Uiso 1 1 calc R . .
H35C H 0.3822 0.4467 0.1144 0.058 Uiso 1 1 calc R . .
C36 C 0.4056(4) 0.2969(3) 0.16131(12) 0.0396(13) Uani 1 1 d . . .
H36A H 0.3499 0.3081 0.1777 0.059 Uiso 1 1 calc R . .
H36B H 0.4640 0.3327 0.1651 0.059 Uiso 1 1 calc R . .
H36C H 0.4295 0.2430 0.1643 0.059 Uiso 1 1 calc R . .
C37 C 0.1203(4) 0.0840(2) 0.15766(12) 0.0321(12) Uani 1 1 d . . .
H37A H 0.1809 0.0777 0.1423 0.038 Uiso 1 1 calc R . .
H37B H 0.0567 0.0665 0.1455 0.038 Uiso 1 1 calc R . .
C38 C 0.1358(5) 0.0377(3) 0.19022(13) 0.0515(16) Uani 1 1 d . . .
H38A H 0.1957 0.0016 0.1880 0.062 Uiso 1 1 calc R . .
H38B H 0.0726 0.0069 0.1957 0.062 Uiso 1 1 calc R . .
C39 C 0.1565(5) 0.0981(3) 0.21772(14) 0.0539(17) Uani 1 1 d . . .
H39A H 0.0960 0.1027 0.2333 0.065 Uiso 1 1 calc R . .
H39B H 0.2189 0.0840 0.2313 0.065 Uiso 1 1 calc R . .
C40 C 0.1736(5) 0.1724(3) 0.19871(14) 0.0534(16) Uani 1 1 d . . .
H40A H 0.1517 0.2178 0.2126 0.064 Uiso 1 1 calc R . .
H40B H 0.2481 0.1786 0.1926 0.064 Uiso 1 1 calc R . .

loop_
_atom_site_aniso_label
_atom_site_aniso_U_11
_atom_site_aniso_U_22
_atom_site_aniso_U_33
_atom_site_aniso_U_23
_atom_site_aniso_U_13
_atom_site_aniso_U_12
Lu1 0.01838(7) 0.02011(7) 0.02469(7) 0.00112(9) -0.00082(8) -0.00003(9)
Si1 0.0366(7) 0.0479(8) 0.0311(7) -0.0069(6) 0.0062(6) 0.0016(7)
O1 0.0332(17) 0.0218(15) 0.0333(16) 0.0045(13) -0.0065(13) 0.0027(13)
N1 0.0248(18) 0.0201(17) 0.0238(17) 0.0003(14) -0.0001(15) 0.0012(15)
C1 0.017(2) 0.025(2) 0.026(2) 0.0083(17) -0.0004(16) 0.0005(17)
Si2 0.0193(6) 0.0269(6) 0.0366(6) -0.0035(5) 0.0012(5) -0.0010(6)
N2 0.0250(16) 0.0197(16) 0.0288(16) 0.0011(14) -0.0012(16) -0.0001(17)
C2 0.031(2) 0.037(3) 0.026(2) 0.009(2) -0.0023(19) 0.003(2)
C3 0.039(3) 0.051(3) 0.029(2) 0.011(2) 0.008(2) 0.003(3)
C4 0.031(3) 0.042(3) 0.047(3) 0.023(2) 0.003(2) -0.007(2)
C5 0.028(2) 0.028(2) 0.053(3) 0.011(2) 0.000(2) 0.000(2)
C6 0.023(2) 0.021(2) 0.038(2) 0.0097(19) -0.0008(18) 0.0004(18)
C7 0.046(3) 0.041(3) 0.027(2) -0.001(2) 0.002(2) 0.008(2)
C8 0.079(4) 0.066(4) 0.044(3) -0.016(3) -0.020(3) 0.012(3)
C9 0.059(3) 0.061(4) 0.036(3) 0.000(3) 0.018(2) 0.013(3)
C10 0.026(2) 0.018(2) 0.048(3) 0.004(2) 0.008(2) 0.0009(19)
C11 0.032(3) 0.028(2) 0.070(3) -0.003(3) 0.007(2) 0.005(2)
C12 0.046(3) 0.026(2) 0.049(3) -0.003(2) 0.004(2) 0.002(2)
C13 0.025(2) 0.022(2) 0.026(2) -0.0003(17) -0.0018(18) 0.0043(18)
C14 0.025(2) 0.032(3) 0.051(3) 0.007(2) -0.017(2) 0.000(2)
C15 0.027(2) 0.020(2) 0.034(2) 0.001(2) 0.0005(18) 0.000(2)
C16 0.027(2) 0.025(3) 0.077(3) 0.016(2) -0.014(2) 0.000(2)
C17 0.017(2) 0.024(2) 0.041(3) 0.0052(19) -0.0093(17) -0.0042(18)
C18 0.018(2) 0.029(2) 0.046(3) 0.014(2) -0.004(2) -0.0010(19)
C19 0.024(2) 0.038(3) 0.067(3) 0.023(3) -0.006(2) -0.009(2)
C20 0.029(2) 0.027(2) 0.094(4) 0.017(3) -0.015(3) -0.004(2)
C21 0.031(3) 0.026(2) 0.077(4) -0.005(3) -0.020(2) 0.007(2)
C22 0.020(2) 0.025(2) 0.048(3) 0.000(2) -0.011(2) 0.0022(19)
C23 0.041(3) 0.049(3) 0.038(3) 0.009(2) 0.005(2) -0.004(3)
C24 0.125(6) 0.099(6) 0.050(4) 0.007(4) -0.011(4) 0.032(5)
C25 0.045(4) 0.042(4) 0.044(4) 0.000(3) -0.002(3) 0.000(3)
C25' 0.053(3) 0.057(4) 0.055(3) -0.005(3) -0.004(3) 0.008(3)
C26 0.036(3) 0.030(2) 0.044(3) -0.008(2) -0.013(2) 0.011(2)
C27 0.051(4) 0.104(5) 0.060(4) -0.022(4) -0.021(3) -0.010(4)
C28 0.033(3) 0.049(3) 0.047(3) 0.001(2) -0.006(2) 0.002(3)
C29 0.025(2) 0.031(2) 0.025(2) 0.0045(18) 0.0023(18) 0.002(2)
C30 0.035(3) 0.067(4) 0.071(4) -0.023(3) 0.011(3) 0.001(3)
C31 0.124(6) 0.096(5) 0.035(3) 0.014(3) 0.028(4) 0.013(5)
C32 0.054(3) 0.078(4) 0.052(3) -0.032(3) 0.007(3) -0.001(4)
C33 0.030(2) 0.020(2) 0.031(2) -0.0010(17) -0.0032(18) -0.0011(18)
C34 0.028(2) 0.034(3) 0.066(3) -0.009(2) 0.012(2) -0.002(2)
C35 0.030(2) 0.026(2) 0.060(3) -0.003(2) 0.009(2) -0.013(2)
C36 0.030(3) 0.041(3) 0.047(3) -0.007(2) -0.009(2) 0.001(2)
C37 0.027(2) 0.019(2) 0.050(3) 0.001(2) -0.003(2) 0.0045(19)
C38 0.067(4) 0.037(3) 0.050(3) 0.015(3) -0.002(3) 0.002(3)
C39 0.069(4) 0.041(3) 0.051(3) 0.014(3) -0.018(3) 0.002(3)
C40 0.062(4) 0.042(3) 0.056(3) 0.008(3) -0.019(3) -0.005(3)

loop_
_atom_type_symbol
_atom_type_description
_atom_type_scat_dispersion_real
_atom_type_scat_dispersion_imag
_atom_type_scat_source
C C 0.0033 0.0016 'International Tables Vol C Tables 4.2.6.8 and 6.1.1.4'
H H 0.0000 0.0000 'International Tables Vol C Tables 4.2.6.8 and 6.1.1.4'
N N 0.0061 0.0033 'International Tables Vol C Tables 4.2.6.8 and 6.1.1.4'
O O 0.0106 0.0060 'International Tables Vol C Tables 4.2.6.8 and 6.1.1.4'
Si Si 0.0817 0.0704 'International Tables Vol C Tables 4.2.6.8 and 6.1.1.4'
Lu Lu -0.4720 5.8584 'International Tables Vol C Tables 4.2.6.8 and 6.1.1.4'

loop_
_geom_angle_atom_site_label_1
_geom_angle_atom_site_label_2
_geom_angle_atom_site_label_3
_geom_angle
N2 Lu1 O1 92.85(11)
N2 Lu1 C29 124.70(13)
O1 Lu1 C29 94.96(12)
N2 Lu1 C33 125.94(12)
O1 Lu1 C33 87.53(12)
C29 Lu1 C33 109.06(14)
N2 Lu1 N1 69.10(11)
O1 Lu1 N1 161.36(11)
C29 Lu1 N1 99.19(13)
C33 Lu1 N1 99.15(12)
C29 Si1 C30 110.9(2)
C29 Si1 C31 111.8(3)
C30 Si1 C31 109.9(3)
C29 Si1 C32 113.8(2)
C30 Si1 C32 106.7(3)
C31 Si1 C32 103.5(3)
C40 O1 C37 105.3(3)
C40 O1 Lu1 122.1(3)
C37 O1 Lu1 125.7(2)
C13 N1 C1 120.0(3)
C13 N1 Lu1 115.6(3)
C1 N1 Lu1 124.4(2)
C2 C1 C6 121.9(4)
C2 C1 N1 117.2(4)
C6 C1 N1 120.9(4)
C33 Si2 C35 110.6(2)
C33 Si2 C36 112.3(2)
C35 Si2 C36 107.9(2)
C33 Si2 C34 114.5(2)
C35 Si2 C34 105.5(2)
C36 Si2 C34 105.6(2)
C15 N2 C17 115.9(3)
C15 N2 Lu1 121.0(3)
C17 N2 Lu1 123.1(2)
C3 C2 C1 117.5(4)
C3 C2 C7 120.3(4)
C1 C2 C7 122.2(4)
C4 C3 C2 121.9(4)
C5 C4 C3 119.9(4)
C4 C5 C6 121.1(4)
C5 C6 C1 117.7(4)
C5 C6 C10 119.2(4)
C1 C6 C10 123.1(4)
C2 C7 C9 112.9(4)
C2 C7 C8 111.1(4)
C9 C7 C8 110.1(4)
C6 C10 C11 110.7(4)
C6 C10 C12 112.4(4)
C11 C10 C12 109.0(4)
N1 C13 C15 117.6(4)
N1 C13 C14 123.4(4)
C15 C13 C14 118.9(4)
C16 C15 N2 126.6(4)
C16 C15 C13 119.0(4)
N2 C15 C13 114.3(3)
C22 C17 C18 120.6(4)
C22 C17 N2 119.1(4)
C18 C17 N2 120.2(4)
C19 C18 C17 117.9(4)
C19 C18 C23 120.6(4)
C17 C18 C23 121.5(4)
C20 C19 C18 122.2(5)
C19 C20 C21 119.3(5)
C20 C21 C22 121.1(5)
C21 C22 C17 118.6(4)
C21 C22 C26 119.7(4)
C17 C22 C26 121.7(4)
C24 C23 C25 125.9(6)
C24 C23 C25' 103.4(5)
C25 C23 C25' 37.9(5)
C24 C23 C18 113.4(4)
C25 C23 C18 114.9(6)
C25' C23 C18 108.8(5)
C22 C26 C27 112.9(4)
C22 C26 C28 113.4(4)
C27 C26 C28 108.6(4)
Si1 C29 Lu1 139.7(2)
Si2 C33 Lu1 122.30(19)
O1 C37 C38 105.7(4)
C37 C38 C39 105.2(4)
C40 C39 C38 104.7(4)
O1 C40 C39 104.8(4)

loop_
_geom_bond_atom_site_label_1
_geom_bond_atom_site_label_2
_geom_bond_distance
Lu1 N2 2.246(3)
Lu1 O1 2.307(3)
Lu1 C29 2.320(4)
Lu1 C33 2.352(4)
Lu1 N1 2.436(3)
Si1 C29 1.841(4)
Si1 C30 1.863(5)
Si1 C31 1.865(6)
Si1 C32 1.878(6)
O1 C40 1.447(6)
O1 C37 1.461(5)
N1 C13 1.295(5)
N1 C1 1.447(5)
C1 C2 1.398(6)
C1 C6 1.404(6)
Si2 C33 1.834(4)
Si2 C35 1.860(5)
Si2 C36 1.869(5)
Si2 C34 1.880(5)
N2 C15 1.372(5)
N2 C17 1.435(5)
C2 C3 1.381(6)
C2 C7 1.522(7)
C3 C4 1.378(7)
C4 C5 1.371(7)
C5 C6 1.394(6)
C6 C10 1.515(6)
C7 C9 1.523(7)
C7 C8 1.535(7)
C10 C11 1.534(6)
C10 C12 1.536(6)
C13 C15 1.493(6)
C13 C14 1.501(6)
C15 C16 1.348(6)
C17 C22 1.396(6)
C17 C18 1.410(6)
C18 C19 1.385(6)
C18 C23 1.529(6)
C19 C20 1.368(7)
C20 C21 1.384(8)
C21 C22 1.393(6)
C22 C26 1.517(6)
C23 C24 1.483(7)
C23 C25 1.508(5)
C23 C25' 1.518(4)
C26 C27 1.526(7)
C26 C28 1.527(6)
C37 C38 1.515(7)
C38 C39 1.517(7)
C39 C40 1.491(7)
